data_2243707
loop_
_publ_author_name
'Mori, Masatoshi'
'Namioka, Atsushi'
'Suzuki, Takayoshi'

_publ_section_title
;
 Crystal and molecular structures of dichloridopalladium(II) containing
 2-methyl- or 2-phenyl-8-(diphenyphosphanyl)quinoline
;
_journal_issue 1
_journal_name_full 'Acta Crystallographica Section E'
_journal_page_first 52
_journal_page_last 57
_journal_paper_doi 10.1107/S2056989020016096
_journal_volume 77
_journal_year 2021
_chemical_formula_iupac '[Pd Cl2 (C27 H20 N P)]'
_chemical_formula_moiety 'C27 H20 Cl2 N P Pd'
_chemical_formula_sum 'C27 H20 Cl2 N P Pd'
_chemical_formula_weight 566.71
_chemical_name_systematic Dichlorido[8-(diphenylphosphanyl)-2-phenylquinoline-\k^2^<i>N</i.,<i>P</i>]palladium(II)
_space_group_crystal_system triclinic
_space_group_IT_number 2
_space_group_name_Hall '-P 1'
_space_group_name_H-M_alt 'P -1'
_atom_sites_solution_hydrogens geom
_atom_sites_solution_primary direct
_atom_sites_solution_secondary difmap
_audit_creation_method SHELXL-2014/7
_cell_angle_alpha 102.011(4)
_cell_angle_beta 90.426(4)
_cell_angle_gamma 109.827(4)
_cell_formula_units_Z 2
_cell_length_a 9.6582(13)
_cell_length_b 9.8765(14)
_cell_length_c 13.0748(14)
_cell_measurement_reflns_used 9246
_cell_measurement_temperature 188(2)
_cell_measurement_theta_max 27.51
_cell_measurement_theta_min 3.04
_cell_volume 1143.4(3)
_computing_cell_refinement
;
PROCESS-AUTO (Rigaku, 1998)
;
_computing_data_collection
;
PROCESS-AUTO (Rigaku, 1998)
;
_computing_data_reduction
;
CrystalStructure (Rigaku, 2010)
;
_computing_molecular_graphics
;
CrystalMaker (CrystalMaker, 2017)
;
_computing_publication_material
;
publCIF (Westrip, 2010)
;
_computing_structure_refinement
;
<i>SHELXL2014/7</i> (Sheldrick, 2015)
;
_computing_structure_solution
;
<i>Il Milione</i> (Burla <i>et al.</i>,  2012)
;
_diffrn_ambient_temperature 188(2)
_diffrn_detector_area_resol_mean 10.000
_diffrn_measured_fraction_theta_full 0.997
_diffrn_measured_fraction_theta_max 0.990
_diffrn_measurement_device_type 'Rigaku R-AXIS RAPID'
_diffrn_measurement_method \w
_diffrn_radiation_type 'Mo K\a'
_diffrn_radiation_wavelength 0.71075
_diffrn_reflns_av_R_equivalents 0.0270
_diffrn_reflns_av_unetI/netI 0.0345
_diffrn_reflns_limit_h_max 12
_diffrn_reflns_limit_h_min -10
_diffrn_reflns_limit_k_max 12
_diffrn_reflns_limit_k_min -12
_diffrn_reflns_limit_l_max 16
_diffrn_reflns_limit_l_min -16
_diffrn_reflns_number 11339
_diffrn_reflns_theta_full 25.242
_diffrn_reflns_theta_max 27.485
_diffrn_reflns_theta_min 3.038
_diffrn_source 'fine-focus sealed tube'
_exptl_absorpt_coefficient_mu 1.131
_exptl_absorpt_correction_T_max 0.797
_exptl_absorpt_correction_T_min 0.640
_exptl_absorpt_correction_type numerical
_exptl_absorpt_process_details
;
(NUMABS; Rigaku, 1999)
;
_exptl_crystal_colour yellow
_exptl_crystal_density_diffrn 1.646
_exptl_crystal_density_method 'not measured'
_exptl_crystal_description block
_exptl_crystal_F_000 568
_exptl_crystal_size_max 0.300
_exptl_crystal_size_mid 0.200
_exptl_crystal_size_min 0.200
_refine_diff_density_max 0.739
_refine_diff_density_min -0.590
_refine_ls_extinction_method none
_refine_ls_goodness_of_fit_ref 1.059
_refine_ls_hydrogen_treatment constr
_refine_ls_matrix_type full
_refine_ls_number_parameters 289
_refine_ls_number_reflns 5192
_refine_ls_number_restraints 0
_refine_ls_restrained_S_all 1.059
_refine_ls_R_factor_all 0.0283
_refine_ls_R_factor_gt 0.0247
_refine_ls_shift/su_max 0.001
_refine_ls_shift/su_mean 0.000
_refine_ls_structure_factor_coef Fsqd
_refine_ls_weighting_details 'w=1/[\s^2^(Fo^2^)+(0.0323P)^2^+0.2021P] where P=(Fo^2^+2Fc^2^)/3'
_refine_ls_weighting_scheme calc
_refine_ls_wR_factor_gt 0.0624
_refine_ls_wR_factor_ref 0.0637
_reflns_number_gt 4682
_reflns_number_total 5194
_reflns_threshold_expression 'I > 2\s(I)'
_cod_data_source_file wm5591sup1.cif
_cod_data_source_block complex2
_cod_database_code 2243707
_shelx_space_group_comment
;
The symmetry employed for this shelxl refinement is uniquely defined
by the following loop, which should always be used as a source of
symmetry information in preference to the above space-group names.
They are only intended as comments.
;
_shelx_estimated_absorpt_t_min 0.728
_shelx_estimated_absorpt_t_max 0.805

loop_
_space_group_symop_operation_xyz
'x, y, z'
'-x, -y, -z'

loop_
_atom_site_type_symbol
_atom_site_label
_atom_site_fract_x
_atom_site_fract_y
_atom_site_fract_z
_atom_site_U_iso_or_equiv
_atom_site_adp_type
_atom_site_calc_flag
_atom_site_occupancy
_atom_site_disorder_assembly
_atom_site_disorder_group
Pd Pd1 0.25082(2) 1.07058(2) 0.24836(2) 0.02194(6) Uani d 1 . .
Cl Cl1 0.43029(5) 1.29486(5) 0.34148(4) 0.02876(11) Uani d 1 . .
Cl Cl2 0.24428(6) 1.16677(6) 0.10529(4) 0.03346(12) Uani d 1 . .
P P1 0.13193(5) 0.84625(6) 0.15446(4) 0.02330(11) Uani d 1 . .
N N1 0.24296(17) 0.96063(18) 0.36894(12) 0.0247(3) Uani d 1 . .
C C1 0.2588(2) 1.0232(2) 0.47079(15) 0.0286(4) Uani d 1 . .
C C2 0.3092(2) 0.9587(3) 0.54451(16) 0.0352(5) Uani d 1 . .
H H2 0.3254 1.0066 0.6168 0.042 Uiso calc 1 . .
C C3 0.3343(2) 0.8301(3) 0.51319(16) 0.0358(5) Uani d 1 . .
H H3 0.3758 0.7927 0.5622 0.043 Uiso calc 1 . .
C C4 0.2985(2) 0.7512(2) 0.40669(16) 0.0307(4) Uani d 1 . .
C C5 0.3080(2) 0.6111(3) 0.36724(18) 0.0363(5) Uani d 1 . .
H H5 0.3435 0.5647 0.4130 0.044 Uiso calc 1 . .
C C6 0.2671(2) 0.5404(3) 0.26407(19) 0.0380(5) Uani d 1 . .
H H6 0.2758 0.4465 0.2386 0.046 Uiso calc 1 . .
C C7 0.2116(2) 0.6075(2) 0.19524(17) 0.0332(5) Uani d 1 . .
H H7 0.1802 0.5566 0.1243 0.040 Uiso calc 1 . .
C C8 0.2030(2) 0.7453(2) 0.23036(15) 0.0263(4) Uani d 1 . .
C C9 0.2492(2) 0.8205(2) 0.33623(15) 0.0258(4) Uani d 1 . .
C C10 0.2157(2) 1.1546(2) 0.50524(15) 0.0295(4) Uani d 1 . .
C C11 0.0945(2) 1.1650(2) 0.45270(16) 0.0323(4) Uani d 1 . .
H H11 0.0402 1.0879 0.3954 0.039 Uiso calc 1 . .
C C12 0.0535(3) 1.2877(3) 0.48423(18) 0.0404(5) Uani d 1 . .
H H12 -0.0279 1.2952 0.4476 0.049 Uiso calc 1 . .
C C13 0.1302(3) 1.3993(3) 0.56847(19) 0.0467(6) Uani d 1 . .
H H13 0.1011 1.4829 0.5901 0.056 Uiso calc 1 . .
C C14 0.2493(3) 1.3890(3) 0.62121(18) 0.0452(6) Uani d 1 . .
H H14 0.3026 1.4663 0.6788 0.054 Uiso calc 1 . .
C C15 0.2915(2) 1.2678(3) 0.59103(16) 0.0371(5) Uani d 1 . .
H H15 0.3725 1.2609 0.6287 0.045 Uiso calc 1 . .
C C16 0.1809(2) 0.8010(2) 0.02145(15) 0.0259(4) Uani d 1 . .
C C17 0.3276(2) 0.8225(2) 0.00430(17) 0.0353(5) Uani d 1 . .
H H17 0.3998 0.8545 0.0622 0.042 Uiso calc 1 . .
C C18 0.3692(3) 0.7974(3) -0.09724(19) 0.0414(5) Uani d 1 . .
H H18 0.4695 0.8110 -0.1090 0.050 Uiso calc 1 . .
C C19 0.2635(3) 0.7524(3) -0.18145(17) 0.0399(5) Uani d 1 . .
H H19 0.2919 0.7352 -0.2510 0.048 Uiso calc 1 . .
C C20 0.1189(3) 0.7325(3) -0.16542(16) 0.0373(5) Uani d 1 . .
H H20 0.0476 0.7019 -0.2238 0.045 Uiso calc 1 . .
C C21 0.0756(2) 0.7571(2) -0.06359(15) 0.0294(4) Uani d 1 . .
H H21 -0.0248 0.7440 -0.0524 0.035 Uiso calc 1 . .
C C22 -0.0677(2) 0.7813(2) 0.14853(14) 0.0242(4) Uani d 1 . .
C C23 -0.1542(2) 0.6327(2) 0.12208(16) 0.0332(5) Uani d 1 . .
H H23 -0.1087 0.5599 0.1105 0.040 Uiso calc 1 . .
C C24 -0.3069(3) 0.5900(3) 0.11247(18) 0.0415(5) Uani d 1 . .
H H24 -0.3660 0.4882 0.0948 0.050 Uiso calc 1 . .
C C25 -0.3732(2) 0.6962(3) 0.12869(17) 0.0387(5) Uani d 1 . .
H H25 -0.4778 0.6668 0.1215 0.046 Uiso calc 1 . .
C C26 -0.2891(2) 0.8431(3) 0.15501(16) 0.0343(5) Uani d 1 . .
H H26 -0.3355 0.9151 0.1665 0.041 Uiso calc 1 . .
C C27 -0.1357(2) 0.8872(2) 0.16492(15) 0.0283(4) Uani d 1 . .
H H27 -0.0774 0.9893 0.1828 0.034 Uiso calc 1 . .

loop_
_atom_site_aniso_label
_atom_site_aniso_U_11
_atom_site_aniso_U_22
_atom_site_aniso_U_33
_atom_site_aniso_U_12
_atom_site_aniso_U_13
_atom_site_aniso_U_23
Pd1 0.02264(9) 0.02275(9) 0.02375(9) 0.01079(6) 0.00033(5) 0.00750(6)
Cl1 0.0271(2) 0.0258(3) 0.0334(2) 0.00800(19) -0.00090(17) 0.00894(18)
Cl2 0.0398(3) 0.0379(3) 0.0305(3) 0.0188(2) -0.00031(19) 0.0154(2)
P1 0.0233(3) 0.0241(3) 0.0258(2) 0.0119(2) 0.00061(17) 0.00659(18)
N1 0.0238(8) 0.0290(9) 0.0236(8) 0.0101(7) 0.0007(6) 0.0094(6)
C1 0.0221(10) 0.0328(11) 0.0306(10) 0.0069(8) 0.0027(7) 0.0108(8)
C2 0.0312(12) 0.0494(14) 0.0277(10) 0.0127(10) 0.0002(8) 0.0168(9)
C3 0.0289(11) 0.0514(14) 0.0353(11) 0.0155(10) 0.0012(8) 0.0247(10)
C4 0.0226(10) 0.0373(12) 0.0399(11) 0.0133(9) 0.0051(8) 0.0205(9)
C5 0.0278(11) 0.0397(13) 0.0532(14) 0.0174(10) 0.0063(9) 0.0265(10)
C6 0.0337(12) 0.0306(12) 0.0593(14) 0.0185(10) 0.0079(10) 0.0185(10)
C7 0.0319(12) 0.0304(12) 0.0416(12) 0.0156(9) 0.0028(8) 0.0098(9)
C8 0.0243(10) 0.0252(10) 0.0333(10) 0.0113(8) 0.0026(7) 0.0103(8)
C9 0.0202(10) 0.0280(10) 0.0343(10) 0.0110(8) 0.0044(7) 0.0137(8)
C10 0.0280(11) 0.0336(11) 0.0256(10) 0.0073(9) 0.0067(7) 0.0097(8)
C11 0.0298(11) 0.0328(12) 0.0333(11) 0.0096(9) 0.0053(8) 0.0074(8)
C12 0.0358(13) 0.0418(14) 0.0495(13) 0.0179(11) 0.0133(10) 0.0148(10)
C13 0.0548(16) 0.0330(13) 0.0522(14) 0.0156(12) 0.0187(11) 0.0083(10)
C14 0.0531(16) 0.0355(13) 0.0358(12) 0.0040(11) 0.0104(10) 0.0034(9)
C15 0.0349(12) 0.0411(13) 0.0290(11) 0.0055(10) 0.0037(8) 0.0073(9)
C16 0.0278(10) 0.0238(10) 0.0289(10) 0.0129(8) 0.0035(7) 0.0054(7)
C17 0.0281(11) 0.0368(13) 0.0430(12) 0.0150(10) 0.0037(8) 0.0067(9)
C18 0.0336(13) 0.0388(13) 0.0566(15) 0.0172(10) 0.0203(10) 0.0126(10)
C19 0.0546(15) 0.0323(12) 0.0373(12) 0.0196(11) 0.0190(10) 0.0091(9)
C20 0.0477(14) 0.0367(13) 0.0286(11) 0.0163(11) 0.0048(9) 0.0069(9)
C21 0.0299(11) 0.0307(11) 0.0315(10) 0.0141(9) 0.0045(8) 0.0090(8)
C22 0.0236(10) 0.0295(10) 0.0225(9) 0.0111(8) 0.0028(7) 0.0087(7)
C23 0.0337(12) 0.0301(12) 0.0393(11) 0.0147(9) 0.0030(8) 0.0091(9)
C24 0.0353(13) 0.0332(13) 0.0512(14) 0.0048(10) 0.0013(10) 0.0115(10)
C25 0.0241(11) 0.0519(15) 0.0429(12) 0.0123(10) 0.0031(8) 0.0184(10)
C26 0.0321(12) 0.0459(14) 0.0342(11) 0.0230(10) 0.0043(8) 0.0127(9)
C27 0.0292(11) 0.0300(11) 0.0288(10) 0.0132(9) 0.0010(7) 0.0085(8)

loop_
_atom_type_symbol
_atom_type_description
_atom_type_scat_dispersion_real
_atom_type_scat_dispersion_imag
_atom_type_scat_source
C C 0.0033 0.0016 'International Tables Vol C Tables 4.2.6.8 and 6.1.1.4'
H H 0.0000 0.0000 'International Tables Vol C Tables 4.2.6.8 and 6.1.1.4'
Cl Cl 0.1484 0.1585 'International Tables Vol C Tables 4.2.6.8 and 6.1.1.4'
N N 0.0061 0.0033 'International Tables Vol C Tables 4.2.6.8 and 6.1.1.4'
P P 0.1023 0.0942 'International Tables Vol C Tables 4.2.6.8 and 6.1.1.4'
Pd Pd -0.9988 1.0072 'International Tables Vol C Tables 4.2.6.8 and 6.1.1.4'

loop_
_geom_angle_atom_site_label_1
_geom_angle_atom_site_label_2
_geom_angle_atom_site_label_3
_geom_angle_site_symmetry_1
_geom_angle_site_symmetry_3
_geom_angle
_geom_angle_publ_flag
N1 Pd1 P1 . . 83.24(5) yes
N1 Pd1 Cl2 . . 173.78(5) yes
P1 Pd1 Cl2 . . 90.56(2) yes
N1 Pd1 Cl1 . . 94.56(5) yes
P1 Pd1 Cl1 . . 165.930(19) yes
Cl2 Pd1 Cl1 . . 91.57(2) yes
C22 P1 C16 . . 106.75(9) ?
C22 P1 C8 . . 110.11(9) ?
C16 P1 C8 . . 106.83(9) ?
C22 P1 Pd1 . . 117.05(7) ?
C16 P1 Pd1 . . 117.40(7) ?
C8 P1 Pd1 . . 97.85(7) ?
C1 N1 C9 . . 119.93(16) ?
C1 N1 Pd1 . . 124.98(14) ?
C9 N1 Pd1 . . 113.93(11) ?
N1 C1 C2 . . 119.8(2) ?
N1 C1 C10 . . 118.68(17) ?
C2 C1 C10 . . 121.43(18) ?
C3 C2 C1 . . 121.03(19) ?
C3 C2 H2 . . 119.5 ?
C1 C2 H2 . . 119.5 ?
C2 C3 C4 . . 119.82(18) ?
C2 C3 H3 . . 120.1 ?
C4 C3 H3 . . 120.1 ?
C5 C4 C3 . . 124.78(19) ?
C5 C4 C9 . . 118.47(19) ?
C3 C4 C9 . . 116.74(19) ?
C6 C5 C4 . . 121.20(19) ?
C6 C5 H5 . . 119.4 ?
C4 C5 H5 . . 119.4 ?
C5 C6 C7 . . 120.0(2) ?
C5 C6 H6 . . 120.0 ?
C7 C6 H6 . . 120.0 ?
C8 C7 C6 . . 120.6(2) ?
C8 C7 H7 . . 119.7 ?
C6 C7 H7 . . 119.7 ?
C7 C8 C9 . . 119.58(17) ?
C7 C8 P1 . . 126.59(15) ?
C9 C8 P1 . . 113.81(14) ?
N1 C9 C8 . . 118.45(16) ?
N1 C9 C4 . . 121.43(17) ?
C8 C9 C4 . . 120.11(18) ?
C15 C10 C11 . . 118.9(2) ?
C15 C10 C1 . . 121.50(19) ?
C11 C10 C1 . . 119.55(18) ?
C12 C11 C10 . . 120.0(2) ?
C12 C11 H11 . . 120.0 ?
C10 C11 H11 . . 120.0 ?
C13 C12 C11 . . 120.5(2) ?
C13 C12 H12 . . 119.8 ?
C11 C12 H12 . . 119.8 ?
C12 C13 C14 . . 119.8(2) ?
C12 C13 H13 . . 120.1 ?
C14 C13 H13 . . 120.1 ?
C15 C14 C13 . . 120.5(2) ?
C15 C14 H14 . . 119.7 ?
C13 C14 H14 . . 119.7 ?
C14 C15 C10 . . 120.3(2) ?
C14 C15 H15 . . 119.9 ?
C10 C15 H15 . . 119.9 ?
C17 C16 C21 . . 119.90(18) ?
C17 C16 P1 . . 119.09(15) ?
C21 C16 P1 . . 120.78(15) ?
C18 C17 C16 . . 120.1(2) ?
C18 C17 H17 . . 119.9 ?
C16 C17 H17 . . 119.9 ?
C17 C18 C19 . . 119.6(2) ?
C17 C18 H18 . . 120.2 ?
C19 C18 H18 . . 120.2 ?
C20 C19 C18 . . 120.7(2) ?
C20 C19 H19 . . 119.7 ?
C18 C19 H19 . . 119.7 ?
C19 C20 C21 . . 120.2(2) ?
C19 C20 H20 . . 119.9 ?
C21 C20 H20 . . 119.9 ?
C16 C21 C20 . . 119.4(2) ?
C16 C21 H21 . . 120.3 ?
C20 C21 H21 . . 120.3 ?
C23 C22 C27 . . 119.44(19) ?
C23 C22 P1 . . 122.85(16) ?
C27 C22 P1 . . 117.58(15) ?
C24 C23 C22 . . 120.2(2) ?
C24 C23 H23 . . 119.9 ?
C22 C23 H23 . . 119.9 ?
C25 C24 C23 . . 119.9(2) ?
C25 C24 H24 . . 120.1 ?
C23 C24 H24 . . 120.1 ?
C26 C25 C24 . . 120.5(2) ?
C26 C25 H25 . . 119.8 ?
C24 C25 H25 . . 119.8 ?
C25 C26 C27 . . 120.2(2) ?
C25 C26 H26 . . 119.9 ?
C27 C26 H26 . . 119.9 ?
C26 C27 C22 . . 119.9(2) ?
C26 C27 H27 . . 120.1 ?
C22 C27 H27 . . 120.1 ?

loop_
_geom_bond_atom_site_label_1
_geom_bond_atom_site_label_2
_geom_bond_site_symmetry_2
_geom_bond_distance
_geom_bond_publ_flag
Pd1 N1 . 2.0806(15) yes
Pd1 P1 . 2.2036(6) yes
Pd1 Cl2 . 2.2769(5) yes
Pd1 Cl1 . 2.3738(6) yes
P1 C22 . 1.8094(19) ?
P1 C16 . 1.8112(19) ?
P1 C8 . 1.821(2) ?
N1 C1 . 1.330(2) ?
N1 C9 . 1.383(3) ?
C1 C2 . 1.425(3) ?
C1 C10 . 1.479(3) ?
C2 C3 . 1.354(3) ?
C2 H2 . 0.9500 ?
C3 C4 . 1.423(3) ?
C3 H3 . 0.9500 ?
C4 C5 . 1.406(3) ?
C4 C9 . 1.422(3) ?
C5 C6 . 1.370(3) ?
C5 H5 . 0.9500 ?
C6 C7 . 1.420(3) ?
C6 H6 . 0.9500 ?
C7 C8 . 1.374(3) ?
C7 H7 . 0.9500 ?
C8 C9 . 1.416(3) ?
C10 C15 . 1.398(3) ?
C10 C11 . 1.398(3) ?
C11 C12 . 1.383(3) ?
C11 H11 . 0.9500 ?
C12 C13 . 1.380(3) ?
C12 H12 . 0.9500 ?
C13 C14 . 1.380(4) ?
C13 H13 . 0.9500 ?
C14 C15 . 1.376(4) ?
C14 H14 . 0.9500 ?
C15 H15 . 0.9500 ?
C16 C17 . 1.387(3) ?
C16 C21 . 1.394(3) ?
C17 C18 . 1.387(3) ?
C17 H17 . 0.9500 ?
C18 C19 . 1.387(3) ?
C18 H18 . 0.9500 ?
C19 C20 . 1.367(3) ?
C19 H19 . 0.9500 ?
C20 C21 . 1.396(3) ?
C20 H20 . 0.9500 ?
C21 H21 . 0.9500 ?
C22 C23 . 1.388(3) ?
C22 C27 . 1.395(3) ?
C23 C24 . 1.387(3) ?
C23 H23 . 0.9500 ?
C24 C25 . 1.385(3) ?
C24 H24 . 0.9500 ?
C25 C26 . 1.368(3) ?
C25 H25 . 0.9500 ?
C26 C27 . 1.392(3) ?
C26 H26 . 0.9500 ?
C27 H27 . 0.9500 ?

loop_
_geom_torsion_atom_site_label_1
_geom_torsion_atom_site_label_2
_geom_torsion_atom_site_label_3
_geom_torsion_atom_site_label_4
_geom_torsion_site_symmetry_1
_geom_torsion_site_symmetry_2
_geom_torsion_site_symmetry_3
_geom_torsion_site_symmetry_4
_geom_torsion
_geom_torsion_publ_flag
C9 N1 C1 C2 . . . . 11.7(3) ?
Pd1 N1 C1 C2 . . . . -155.23(15) ?
C9 N1 C1 C10 . . . . -165.13(17) ?
Pd1 N1 C1 C10 . . . . 28.0(2) ?
N1 C1 C2 C3 . . . . -3.4(3) ?
C10 C1 C2 C3 . . . . 173.3(2) ?
C1 C2 C3 C4 . . . . -5.3(3) ?
C2 C3 C4 C5 . . . . -174.4(2) ?
C2 C3 C4 C9 . . . . 5.5(3) ?
C3 C4 C5 C6 . . . . 178.0(2) ?
C9 C4 C5 C6 . . . . -1.8(3) ?
C4 C5 C6 C7 . . . . -1.0(3) ?
C5 C6 C7 C8 . . . . 2.1(3) ?
C6 C7 C8 C9 . . . . -0.3(3) ?
C6 C7 C8 P1 . . . . -178.71(17) ?
C22 P1 C8 C7 . . . . 80.9(2) ?
C16 P1 C8 C7 . . . . -34.6(2) ?
Pd1 P1 C8 C7 . . . . -156.42(18) ?
C22 P1 C8 C9 . . . . -97.56(16) ?
C16 P1 C8 C9 . . . . 146.89(14) ?
Pd1 P1 C8 C9 . . . . 25.08(15) ?
C1 N1 C9 C8 . . . . 167.48(18) ?
Pd1 N1 C9 C8 . . . . -24.2(2) ?
C1 N1 C9 C4 . . . . -11.5(3) ?
Pd1 N1 C9 C4 . . . . 156.78(15) ?
C7 C8 C9 N1 . . . . 178.38(19) ?
P1 C8 C9 N1 . . . . -3.0(2) ?
C7 C8 C9 C4 . . . . -2.6(3) ?
P1 C8 C9 C4 . . . . 176.01(15) ?
C5 C4 C9 N1 . . . . -177.37(18) ?
C3 C4 C9 N1 . . . . 2.8(3) ?
C5 C4 C9 C8 . . . . 3.7(3) ?
C3 C4 C9 C8 . . . . -176.20(18) ?
N1 C1 C10 C15 . . . . -146.2(2) ?
C2 C1 C10 C15 . . . . 37.0(3) ?
N1 C1 C10 C11 . . . . 35.3(3) ?
C2 C1 C10 C11 . . . . -141.5(2) ?
C15 C10 C11 C12 . . . . 1.6(3) ?
C1 C10 C11 C12 . . . . -179.87(19) ?
C10 C11 C12 C13 . . . . -1.0(3) ?
C11 C12 C13 C14 . . . . 0.5(4) ?
C12 C13 C14 C15 . . . . -0.6(4) ?
C13 C14 C15 C10 . . . . 1.2(3) ?
C11 C10 C15 C14 . . . . -1.7(3) ?
C1 C10 C15 C14 . . . . 179.83(19) ?
C22 P1 C16 C17 . . . . -172.40(17) ?
C8 P1 C16 C17 . . . . -54.62(19) ?
Pd1 P1 C16 C17 . . . . 53.89(19) ?
C22 P1 C16 C21 . . . . 13.03(19) ?
C8 P1 C16 C21 . . . . 130.82(17) ?
Pd1 P1 C16 C21 . . . . -120.67(16) ?
C21 C16 C17 C18 . . . . -1.4(3) ?
P1 C16 C17 C18 . . . . -175.99(17) ?
C16 C17 C18 C19 . . . . 0.8(3) ?
C17 C18 C19 C20 . . . . 0.0(4) ?
C18 C19 C20 C21 . . . . -0.1(4) ?
C17 C16 C21 C20 . . . . 1.2(3) ?
P1 C16 C21 C20 . . . . 175.74(16) ?
C19 C20 C21 C16 . . . . -0.5(3) ?
C16 P1 C22 C23 . . . . 66.97(18) ?
C8 P1 C22 C23 . . . . -48.63(19) ?
Pd1 P1 C22 C23 . . . . -159.13(14) ?
C16 P1 C22 C27 . . . . -108.83(15) ?
C8 P1 C22 C27 . . . . 135.57(15) ?
Pd1 P1 C22 C27 . . . . 25.07(16) ?
C27 C22 C23 C24 . . . . -0.2(3) ?
P1 C22 C23 C24 . . . . -175.97(16) ?
C22 C23 C24 C25 . . . . 0.4(3) ?
C23 C24 C25 C26 . . . . -0.5(3) ?
C24 C25 C26 C27 . . . . 0.5(3) ?
C25 C26 C27 C22 . . . . -0.3(3) ?
C23 C22 C27 C26 . . . . 0.2(3) ?
P1 C22 C27 C26 . . . . 176.17(15) ?

_cod_database_fobs_code 2243707
